data_7134351
loop_
_publ_author_name
'Yang, Lin'
'Li, Yani'
'Liu, Xia'
'Li, Bohan'
'Xu, Yan'

_publ_section_title
;
 Halogen and solvent effects induced structural transformation and
 isostructural luminescence regulation in copper-based hybrid halides
;
_journal_issue 36
_journal_name_full 'Chemical Communications'
_journal_page_first 6619
_journal_page_last 6622
_journal_paper_doi 10.1039/D5CC00749F
_journal_volume 61
_journal_year 2025
_chemical_formula_moiety 'Cu I2, C21 H22 P'
_chemical_formula_sum 'C21 H22 Cu I2 P'
_chemical_formula_weight 622.69
_space_group_crystal_system monoclinic
_space_group_IT_number 14
_space_group_name_Hall '-P 2yn'
_space_group_name_H-M_alt 'P 1 21/n 1'
_atom_sites_solution_hydrogens geom
_atom_sites_solution_primary iterative
_audit_creation_date 2025-02-28
_audit_creation_method
;
Olex2 1.3-alpha
(compiled 2020.11.12 svn.r5f609507 for OlexSys, GUI svn.r6408)
;
_audit_update_record
;
2025-03-05 deposited with the CCDC.	2025-03-24 downloaded from the CCDC.
;
_cell_angle_alpha 90
_cell_angle_beta 94.557(3)
_cell_angle_gamma 90
_cell_formula_units_Z 4
_cell_length_a 11.6416(4)
_cell_length_b 12.4211(4)
_cell_length_c 15.4172(5)
_cell_measurement_reflns_used 17608
_cell_measurement_temperature 293(2)
_cell_measurement_theta_max 31.1990
_cell_measurement_theta_min 2.2830
_cell_volume 2222.30(13)
_computing_cell_refinement 'CrysAlisPro 1.171.42.73a (Rigaku OD, 2022)'
_computing_data_collection 'CrysAlisPro 1.171.42.73a (Rigaku OD, 2022)'
_computing_data_reduction 'CrysAlisPro 1.171.42.73a (Rigaku OD, 2022)'
_computing_molecular_graphics 'Olex2 1.3-alpha (Dolomanov et al., 2009)'
_computing_publication_material 'Olex2 1.3-alpha (Dolomanov et al., 2009)'
_computing_structure_refinement 'SHELXL 2018/3 (Sheldrick, 2015)'
_computing_structure_solution 'olex2.solve 1.3-alpha (Bourhis et al., 2015)'
_diffrn_ambient_temperature 293(2)
_diffrn_detector 'Hybrid Pixel Array Detector'
_diffrn_detector_area_resol_mean 10.0000
_diffrn_detector_type HyPix
_diffrn_measured_fraction_theta_full 0.998
_diffrn_measured_fraction_theta_max 0.821
_diffrn_measurement_details
;
List of Runs (angles in degrees, time in seconds):

  # Type    Start    End  Width  t~exp~   \w     \q     \k     \f   Frames
#--------------------------------------------------------------------------
  1  \w    -41.00   1.00   0.50    0.63    --   -4.93 -57.00   0.00   84
  2  \w    -17.00  35.00   0.50    0.63    --    4.00 -99.00 150.00  104
  3  \w    -16.00  70.00   0.50    0.63    --   -4.93  19.00  -4.00  172
  4  \w      7.00  65.00   0.50    0.63    --    4.00  38.00-120.00  116
  5  \w    -79.00   6.00   0.50    0.63    --   -4.93 -19.00-171.00  170
;
_diffrn_measurement_device 'four-circle diffractometer'
_diffrn_measurement_device_type 'XtaLAB Synergy R, DW system, HyPix'
_diffrn_measurement_method '\w scans'
_diffrn_orient_matrix_type 'CrysAlisPro convention (1999,Acta A55,543-557)'
_diffrn_orient_matrix_UB_11 0.0170856000
_diffrn_orient_matrix_UB_12 -0.0010665000
_diffrn_orient_matrix_UB_13 -0.0431388000
_diffrn_orient_matrix_UB_21 0.0574686000
_diffrn_orient_matrix_UB_22 -0.0113053000
_diffrn_orient_matrix_UB_23 0.0162275000
_diffrn_orient_matrix_UB_31 -0.0119163000
_diffrn_orient_matrix_UB_32 -0.0559553000
_diffrn_orient_matrix_UB_33 -0.0024578000
_diffrn_radiation_monochromator mirror
_diffrn_radiation_probe x-ray
_diffrn_radiation_type 'Mo K\a'
_diffrn_radiation_wavelength 0.71073
_diffrn_reflns_av_R_equivalents 0.0232
_diffrn_reflns_av_unetI/netI 0.0192
_diffrn_reflns_Laue_measured_fraction_full 0.998
_diffrn_reflns_Laue_measured_fraction_max 0.821
_diffrn_reflns_limit_h_max 15
_diffrn_reflns_limit_h_min -16
_diffrn_reflns_limit_k_max 17
_diffrn_reflns_limit_k_min -15
_diffrn_reflns_limit_l_max 21
_diffrn_reflns_limit_l_min -22
_diffrn_reflns_number 26251
_diffrn_reflns_point_group_measured_fraction_full 0.998
_diffrn_reflns_point_group_measured_fraction_max 0.821
_diffrn_reflns_theta_full 25.242
_diffrn_reflns_theta_max 31.039
_diffrn_reflns_theta_min 2.108
_diffrn_source 'Rotating-anode X-ray tube'
_diffrn_source_target Mo
_diffrn_source_type 'Rigaku (Mo) X-ray Source'
_exptl_absorpt_coefficient_mu 3.835
_exptl_absorpt_correction_T_max 1.00000
_exptl_absorpt_correction_T_min 0.71387
_exptl_absorpt_correction_type multi-scan
_exptl_absorpt_process_details
;
CrysAlisPro 1.171.42.73a (Rigaku Oxford Diffraction, 2022)
Empirical absorption correction using spherical harmonics,
implemented in SCALE3 ABSPACK scaling algorithm.
;
_exptl_crystal_colour 'clear light colourless'
_exptl_crystal_colour_lustre clear
_exptl_crystal_colour_modifier light
_exptl_crystal_colour_primary colourless
_exptl_crystal_density_diffrn 1.861
_exptl_crystal_description block
_exptl_crystal_F_000 1192
_exptl_crystal_size_max 0.2
_exptl_crystal_size_mid 0.2
_exptl_crystal_size_min 0.2
_refine_diff_density_max 0.527
_refine_diff_density_min -0.534
_refine_diff_density_rms 0.060
_refine_ls_extinction_coef 0.00235(14)
_refine_ls_extinction_expression Fc^*^=kFc[1+0.001xFc^2^\l^3^/sin(2\q)]^-1/4^
_refine_ls_extinction_method 'SHELXL-2018/3 (Sheldrick 2018)'
_refine_ls_goodness_of_fit_ref 1.023
_refine_ls_hydrogen_treatment constr
_refine_ls_matrix_type full
_refine_ls_number_parameters 229
_refine_ls_number_reflns 5835
_refine_ls_number_restraints 0
_refine_ls_restrained_S_all 1.023
_refine_ls_R_factor_all 0.0328
_refine_ls_R_factor_gt 0.0233
_refine_ls_shift/su_max 0.002
_refine_ls_shift/su_mean 0.000
_refine_ls_structure_factor_coef Fsqd
_refine_ls_weighting_details 'w=1/[\s^2^(Fo^2^)+(0.0359P)^2^+0.5691P] where P=(Fo^2^+2Fc^2^)/3'
_refine_ls_weighting_scheme calc
_refine_ls_wR_factor_gt 0.0638
_refine_ls_wR_factor_ref 0.0673
_reflns_Friedel_coverage 0.000
_reflns_number_gt 4703
_reflns_number_total 5835
_reflns_threshold_expression 'I > 2\s(I)'
_cod_data_source_file d5cc00749f2.cif
_cod_data_source_block lbh-1-rt_auto
_cod_depositor_comments 'Adding full bibliography for 7134347--7134352.cif.'
_cod_database_code 7134351
_shelx_shelxl_version_number 2018/3
_chemical_oxdiff_formula CHPCuI
_shelx_space_group_comment
;
The symmetry employed for this shelxl refinement is uniquely defined
by the following loop, which should always be used as a source of
symmetry information in preference to the above space-group names.
They are only intended as comments.
;
_shelx_estimated_absorpt_t_max 0.514
_shelx_estimated_absorpt_t_min 0.514
_reflns_odcompleteness_completeness 99.48
_reflns_odcompleteness_iscentric 1
_reflns_odcompleteness_theta 26.32
_olex2_refinement_description
;
1. Fixed Uiso
 At 1.2 times of:
  All C(H) groups
 At 1.5 times of:
  All C(H,H,H) groups
2.a Ternary CH refined with riding coordinates:
 C19(H19)
2.b Aromatic/amide H refined with riding coordinates:
 C18(H18), C12(H12), C14(H14), C8(H8), C6(H6), C2(H2), C17(H17), C15(H15),
 C16(H16), C11(H11), C3(H3), C4(H4), C9(H9), C10(H10), C5(H5)
2.c Idealised Me refined as rotating group:
 C20(H20a,H20b,H20c), C21(H21a,H21b,H21c)
;
_olex2_submission_special_instructions 'No special instructions were received'
_oxdiff_exptl_absorpt_empirical_details
;
Empirical correction (ABSPACK) includes:
- Absorption correction using spherical harmonics
- Frame scaling
;
_oxdiff_exptl_absorpt_empirical_full_max 1.500
_oxdiff_exptl_absorpt_empirical_full_min 0.813

loop_
_space_group_symop_operation_xyz
'x, y, z'
'-x+1/2, y+1/2, -z+1/2'
'-x, -y, -z'
'x-1/2, -y-1/2, z-1/2'

loop_
_atom_site_label
_atom_site_type_symbol
_atom_site_fract_x
_atom_site_fract_y
_atom_site_fract_z
_atom_site_U_iso_or_equiv
_atom_site_adp_type
_atom_site_occupancy
_atom_site_site_symmetry_order
_atom_site_calc_flag
_atom_site_refinement_flags_posn
_atom_site_refinement_flags_adp
_atom_site_refinement_flags_occupancy
_atom_site_disorder_assembly
_atom_site_disorder_group
I1 I 0.08917(2) 0.41881(2) 0.60708(2) 0.05753(7) Uani 1 1 d . . . . .
I2 I 0.15754(2) 0.77394(2) 0.56865(2) 0.05845(7) Uani 1 1 d . . . . .
Cu1 Cu 0.05572(3) 0.60156(3) 0.52845(2) 0.06205(10) Uani 1 1 d . . . . .
P1 P 0.35040(4) 0.62854(4) 0.28231(3) 0.03095(10) Uani 1 1 d . . . . .
C13 C 0.41946(17) 0.75010(15) 0.32267(12) 0.0334(4) Uani 1 1 d . . . . .
C7 C 0.45535(17) 0.53311(15) 0.25136(13) 0.0356(4) Uani 1 1 d . . . . .
C19 C 0.26977(18) 0.56731(15) 0.36624(13) 0.0360(4) Uani 1 1 d . . . . .
H19 H 0.209945 0.618146 0.380969 0.043 Uiso 1 1 calc R U . . .
C18 C 0.3652(2) 0.81442(17) 0.38079(14) 0.0417(4) Uani 1 1 d . . . . .
H18 H 0.297028 0.791655 0.402570 0.050 Uiso 1 1 calc R U . . .
C12 C 0.55823(18) 0.52030(17) 0.30305(15) 0.0429(5) Uani 1 1 d . . . . .
H12 H 0.576630 0.567012 0.349215 0.052 Uiso 1 1 calc R U . . .
C1 C 0.25578(17) 0.66517(15) 0.18875(13) 0.0355(4) Uani 1 1 d . . . . .
C14 C 0.5209(2) 0.78499(17) 0.28992(15) 0.0435(5) Uani 1 1 d . . . . .
H14 H 0.557117 0.742478 0.250599 0.052 Uiso 1 1 calc R U . . .
C8 C 0.4285(2) 0.46316(18) 0.18195(15) 0.0449(5) Uani 1 1 d . . . . .
H8 H 0.359819 0.470877 0.147404 0.054 Uiso 1 1 calc R U . . .
C20 C 0.2104(2) 0.46426(17) 0.33099(16) 0.0471(5) Uani 1 1 d . . . . .
H20A H 0.162239 0.480754 0.279227 0.071 Uiso 1 1 calc R U . . .
H20B H 0.164029 0.434978 0.374085 0.071 Uiso 1 1 calc R U . . .
H20C H 0.267627 0.412547 0.317594 0.071 Uiso 1 1 calc R U . . .
C21 C 0.3477(2) 0.5447(2) 0.44876(15) 0.0491(5) Uani 1 1 d . . . . .
H21A H 0.407539 0.495555 0.435601 0.074 Uiso 1 1 calc R U . . .
H21B H 0.302995 0.513629 0.492058 0.074 Uiso 1 1 calc R U . . .
H21C H 0.381648 0.610895 0.470442 0.074 Uiso 1 1 calc R U . . .
C6 C 0.3014(2) 0.68102(18) 0.10935(15) 0.0458(5) Uani 1 1 d . . . . .
H6 H 0.379387 0.669007 0.104022 0.055 Uiso 1 1 calc R U . . .
C2 C 0.13949(19) 0.68578(17) 0.19702(16) 0.0439(5) Uani 1 1 d . . . . .
H2 H 0.108308 0.676070 0.250162 0.053 Uiso 1 1 calc R U . . .
C17 C 0.4134(2) 0.91305(18) 0.40623(16) 0.0509(6) Uani 1 1 d . . . . .
H17 H 0.377299 0.956533 0.444961 0.061 Uiso 1 1 calc R U . . .
C15 C 0.5678(2) 0.88350(19) 0.31613(18) 0.0524(6) Uani 1 1 d . . . . .
H15 H 0.635705 0.907098 0.294354 0.063 Uiso 1 1 calc R U . . .
C16 C 0.5143(2) 0.94622(19) 0.37415(17) 0.0544(6) Uani 1 1 d . . . . .
H16 H 0.546636 1.011844 0.391924 0.065 Uiso 1 1 calc R U . . .
C11 C 0.6327(2) 0.4380(2) 0.28551(19) 0.0541(6) Uani 1 1 d . . . . .
H11 H 0.701290 0.429256 0.320069 0.065 Uiso 1 1 calc R U . . .
C3 C 0.0706(2) 0.72110(18) 0.1246(2) 0.0553(6) Uani 1 1 d . . . . .
H3 H -0.007036 0.735475 0.129487 0.066 Uiso 1 1 calc R U . . .
C4 C 0.1165(3) 0.7348(2) 0.04625(18) 0.0594(7) Uani 1 1 d . . . . .
H4 H 0.069623 0.757924 -0.001814 0.071 Uiso 1 1 calc R U . . .
C9 C 0.5053(2) 0.3820(2) 0.16497(18) 0.0558(6) Uani 1 1 d . . . . .
H9 H 0.488660 0.336102 0.118000 0.067 Uiso 1 1 calc R U . . .
C10 C 0.6058(2) 0.3688(2) 0.2169(2) 0.0595(7) Uani 1 1 d . . . . .
H10 H 0.655876 0.312988 0.205696 0.071 Uiso 1 1 calc R U . . .
C5 C 0.2309(3) 0.7147(2) 0.03808(17) 0.0587(7) Uani 1 1 d . . . . .
H5 H 0.261177 0.723767 -0.015474 0.070 Uiso 1 1 calc R U . . .

loop_
_atom_site_aniso_label
_atom_site_aniso_U_11
_atom_site_aniso_U_22
_atom_site_aniso_U_33
_atom_site_aniso_U_23
_atom_site_aniso_U_13
_atom_site_aniso_U_12
I1 0.06121(12) 0.04769(10) 0.06317(12) 0.00572(7) 0.00165(8) -0.00390(7)
I2 0.06518(12) 0.05930(11) 0.05254(11) 0.00161(7) 0.01512(8) -0.00086(7)
Cu1 0.0622(2) 0.0615(2) 0.0642(2) 0.00220(15) 0.01561(17) 0.00237(15)
P1 0.0309(2) 0.0315(2) 0.0302(2) -0.00215(17) 0.00087(19) 0.00192(17)
C13 0.0375(10) 0.0320(9) 0.0302(9) -0.0015(7) -0.0002(8) 0.0014(7)
C7 0.0325(10) 0.0356(10) 0.0386(10) -0.0048(8) 0.0026(8) 0.0026(7)
C19 0.0359(10) 0.0361(10) 0.0362(10) 0.0024(7) 0.0034(8) 0.0020(7)
C18 0.0444(12) 0.0417(11) 0.0392(11) -0.0045(8) 0.0040(9) 0.0052(8)
C12 0.0376(11) 0.0437(11) 0.0463(12) -0.0103(9) -0.0042(9) 0.0041(8)
C1 0.0373(10) 0.0320(9) 0.0361(10) 0.0005(7) -0.0034(8) -0.0004(7)
C14 0.0440(12) 0.0448(11) 0.0421(11) -0.0010(9) 0.0072(9) -0.0039(8)
C8 0.0408(11) 0.0459(12) 0.0470(12) -0.0129(9) -0.0024(9) 0.0013(9)
C20 0.0475(12) 0.0376(11) 0.0563(14) 0.0030(9) 0.0044(11) -0.0038(9)
C21 0.0556(14) 0.0542(13) 0.0370(11) 0.0085(9) 0.0000(10) -0.0001(10)
C6 0.0469(12) 0.0493(12) 0.0403(11) 0.0017(9) -0.0019(10) -0.0045(9)
C2 0.0403(11) 0.0382(11) 0.0523(13) -0.0001(9) -0.0029(10) 0.0020(8)
C17 0.0653(16) 0.0419(12) 0.0435(12) -0.0116(9) -0.0085(11) 0.0112(10)
C15 0.0476(13) 0.0483(13) 0.0604(15) 0.0081(11) -0.0006(11) -0.0123(10)
C16 0.0648(16) 0.0360(11) 0.0585(15) -0.0006(10) -0.0201(12) -0.0048(10)
C11 0.0358(11) 0.0526(13) 0.0726(17) -0.0115(11) -0.0038(11) 0.0088(9)
C3 0.0448(13) 0.0418(12) 0.0757(18) 0.0012(11) -0.0177(12) 0.0047(9)
C4 0.0696(18) 0.0465(13) 0.0564(15) 0.0049(11) -0.0313(14) -0.0055(11)
C9 0.0531(14) 0.0523(13) 0.0614(15) -0.0240(11) 0.0022(12) 0.0028(10)
C10 0.0458(13) 0.0507(14) 0.0829(19) -0.0209(12) 0.0097(13) 0.0106(10)
C5 0.0800(19) 0.0565(15) 0.0377(12) 0.0063(10) -0.0071(12) -0.0087(12)

loop_
_atom_type_symbol
_atom_type_description
_atom_type_scat_dispersion_real
_atom_type_scat_dispersion_imag
_atom_type_scat_source
C C 0.0033 0.0016 'International Tables Vol C Tables 4.2.6.8 and 6.1.1.4'
H H 0.0000 0.0000 'International Tables Vol C Tables 4.2.6.8 and 6.1.1.4'
Cu Cu 0.3201 1.2651 'International Tables Vol C Tables 4.2.6.8 and 6.1.1.4'
I I -0.4742 1.8119 'International Tables Vol C Tables 4.2.6.8 and 6.1.1.4'
P P 0.1023 0.0942 'International Tables Vol C Tables 4.2.6.8 and 6.1.1.4'

loop_
_geom_angle_atom_site_label_1
_geom_angle_atom_site_label_2
_geom_angle_atom_site_label_3
_geom_angle
_geom_angle_site_symmetry_1
_geom_angle_site_symmetry_3
_geom_angle_publ_flag
Cu1 I1 Cu1 69.134(14) . 3_566 ?
I1 Cu1 I1 110.866(14) . 3_566 ?
I1 Cu1 Cu1 55.383(13) 3_566 3_566 ?
I1 Cu1 Cu1 55.483(12) . 3_566 ?
I2 Cu1 I1 125.728(17) . . ?
I2 Cu1 I1 123.272(15) . 3_566 ?
I2 Cu1 Cu1 176.43(2) . 3_566 ?
C13 P1 C19 110.23(9) . . ?
C13 P1 C1 107.03(9) . . ?
C7 P1 C13 110.59(9) . . ?
C7 P1 C19 108.24(9) . . ?
C7 P1 C1 109.86(9) . . ?
C1 P1 C19 110.90(10) . . ?
C18 C13 P1 119.49(16) . . ?
C18 C13 C14 119.86(19) . . ?
C14 C13 P1 120.37(15) . . ?
C12 C7 P1 119.72(15) . . ?
C12 C7 C8 119.83(18) . . ?
C8 C7 P1 120.01(16) . . ?
P1 C19 H19 108.1 . . ?
C20 C19 P1 109.86(15) . . ?
C20 C19 H19 108.1 . . ?
C21 C19 P1 111.21(15) . . ?
C21 C19 H19 108.1 . . ?
C21 C19 C20 111.28(18) . . ?
C13 C18 H18 120.2 . . ?
C13 C18 C17 119.6(2) . . ?
C17 C18 H18 120.2 . . ?
C7 C12 H12 120.1 . . ?
C11 C12 C7 119.8(2) . . ?
C11 C12 H12 120.1 . . ?
C6 C1 P1 119.32(16) . . ?
C6 C1 C2 119.9(2) . . ?
C2 C1 P1 120.63(16) . . ?
C13 C14 H14 120.1 . . ?
C15 C14 C13 119.7(2) . . ?
C15 C14 H14 120.1 . . ?
C7 C8 H8 120.3 . . ?
C9 C8 C7 119.3(2) . . ?
C9 C8 H8 120.3 . . ?
C19 C20 H20A 109.5 . . ?
C19 C20 H20B 109.5 . . ?
C19 C20 H20C 109.5 . . ?
H20A C20 H20B 109.5 . . ?
H20A C20 H20C 109.5 . . ?
H20B C20 H20C 109.5 . . ?
C19 C21 H21A 109.5 . . ?
C19 C21 H21B 109.5 . . ?
C19 C21 H21C 109.5 . . ?
H21A C21 H21B 109.5 . . ?
H21A C21 H21C 109.5 . . ?
H21B C21 H21C 109.5 . . ?
C1 C6 H6 120.0 . . ?
C5 C6 C1 120.0(2) . . ?
C5 C6 H6 120.0 . . ?
C1 C2 H2 120.4 . . ?
C3 C2 C1 119.1(2) . . ?
C3 C2 H2 120.4 . . ?
C18 C17 H17 120.0 . . ?
C16 C17 C18 120.0(2) . . ?
C16 C17 H17 120.0 . . ?
C14 C15 H15 120.0 . . ?
C16 C15 C14 120.1(2) . . ?
C16 C15 H15 120.0 . . ?
C17 C16 H16 119.7 . . ?
C15 C16 C17 120.7(2) . . ?
C15 C16 H16 119.7 . . ?
C12 C11 H11 119.9 . . ?
C10 C11 C12 120.2(2) . . ?
C10 C11 H11 119.9 . . ?
C2 C3 H3 119.8 . . ?
C4 C3 C2 120.4(2) . . ?
C4 C3 H3 119.8 . . ?
C3 C4 H4 119.7 . . ?
C3 C4 C5 120.6(2) . . ?
C5 C4 H4 119.7 . . ?
C8 C9 H9 119.7 . . ?
C10 C9 C8 120.6(2) . . ?
C10 C9 H9 119.7 . . ?
C11 C10 H10 119.9 . . ?
C9 C10 C11 120.2(2) . . ?
C9 C10 H10 119.9 . . ?
C6 C5 H5 119.9 . . ?
C4 C5 C6 120.1(3) . . ?
C4 C5 H5 119.9 . . ?

loop_
_geom_bond_atom_site_label_1
_geom_bond_atom_site_label_2
_geom_bond_distance
_geom_bond_site_symmetry_2
_geom_bond_publ_flag
I1 Cu1 2.5883(4) . ?
I1 Cu1 2.5914(5) 3_566 ?
I2 Cu1 2.5014(4) . ?
Cu1 Cu1 2.9388(7) 3_566 ?
P1 C13 1.7983(19) . ?
P1 C7 1.7939(19) . ?
P1 C19 1.824(2) . ?
P1 C1 1.802(2) . ?
C13 C18 1.389(3) . ?
C13 C14 1.390(3) . ?
C7 C12 1.394(3) . ?
C7 C8 1.394(3) . ?
C19 H19 0.9800 . ?
C19 C20 1.534(3) . ?
C19 C21 1.529(3) . ?
C18 H18 0.9300 . ?
C18 C17 1.391(3) . ?
C12 H12 0.9300 . ?
C12 C11 1.381(3) . ?
C1 C6 1.387(3) . ?
C1 C2 1.394(3) . ?
C14 H14 0.9300 . ?
C14 C15 1.387(3) . ?
C8 H8 0.9300 . ?
C8 C9 1.386(3) . ?
C20 H20A 0.9600 . ?
C20 H20B 0.9600 . ?
C20 H20C 0.9600 . ?
C21 H21A 0.9600 . ?
C21 H21B 0.9600 . ?
C21 H21C 0.9600 . ?
C6 H6 0.9300 . ?
C6 C5 1.383(3) . ?
C2 H2 0.9300 . ?
C2 C3 1.393(3) . ?
C17 H17 0.9300 . ?
C17 C16 1.373(4) . ?
C15 H15 0.9300 . ?
C15 C16 1.373(4) . ?
C16 H16 0.9300 . ?
C11 H11 0.9300 . ?
C11 C10 1.381(4) . ?
C3 H3 0.9300 . ?
C3 C4 1.370(4) . ?
C4 H4 0.9300 . ?
C4 C5 1.371(4) . ?
C9 H9 0.9300 . ?
C9 C10 1.374(4) . ?
C10 H10 0.9300 . ?
C5 H5 0.9300 . ?

loop_
_geom_torsion_atom_site_label_1
_geom_torsion_atom_site_label_2
_geom_torsion_atom_site_label_3
_geom_torsion_atom_site_label_4
_geom_torsion
_geom_torsion_site_symmetry_1
_geom_torsion_site_symmetry_2
_geom_torsion_site_symmetry_3
_geom_torsion_site_symmetry_4
_geom_torsion_publ_flag
P1 C13 C18 C17 -174.39(17) . . . . ?
P1 C13 C14 C15 174.45(18) . . . . ?
P1 C7 C12 C11 172.02(19) . . . . ?
P1 C7 C8 C9 -172.79(19) . . . . ?
P1 C1 C6 C5 -176.56(18) . . . . ?
P1 C1 C2 C3 175.59(17) . . . . ?
C13 P1 C7 C12 40.7(2) . . . . ?
C13 P1 C7 C8 -146.95(18) . . . . ?
C13 P1 C19 C20 179.52(14) . . . . ?
C13 P1 C19 C21 -56.83(17) . . . . ?
C13 P1 C1 C6 79.68(18) . . . . ?
C13 P1 C1 C2 -95.28(17) . . . . ?
C13 C18 C17 C16 -0.2(3) . . . . ?
C13 C14 C15 C16 0.0(4) . . . . ?
C7 P1 C13 C18 -154.04(16) . . . . ?
C7 P1 C13 C14 32.1(2) . . . . ?
C7 P1 C19 C20 -59.41(17) . . . . ?
C7 P1 C19 C21 64.24(17) . . . . ?
C7 P1 C1 C6 -40.43(19) . . . . ?
C7 P1 C1 C2 144.61(16) . . . . ?
C7 C12 C11 C10 0.2(4) . . . . ?
C7 C8 C9 C10 1.4(4) . . . . ?
C19 P1 C13 C18 -34.38(19) . . . . ?
C19 P1 C13 C14 151.71(17) . . . . ?
C19 P1 C7 C12 -80.15(19) . . . . ?
C19 P1 C7 C8 92.20(19) . . . . ?
C19 P1 C1 C6 -160.05(16) . . . . ?
C19 P1 C1 C2 24.99(19) . . . . ?
C18 C13 C14 C15 0.6(3) . . . . ?
C18 C17 C16 C15 0.8(4) . . . . ?
C12 C7 C8 C9 -0.4(3) . . . . ?
C12 C11 C10 C9 0.7(4) . . . . ?
C1 P1 C13 C18 86.32(18) . . . . ?
C1 P1 C13 C14 -87.58(19) . . . . ?
C1 P1 C7 C12 158.62(17) . . . . ?
C1 P1 C7 C8 -29.0(2) . . . . ?
C1 P1 C19 C20 61.17(16) . . . . ?
C1 P1 C19 C21 -175.18(15) . . . . ?
C1 C6 C5 C4 1.5(4) . . . . ?
C1 C2 C3 C4 0.4(3) . . . . ?
C14 C13 C18 C17 -0.5(3) . . . . ?
C14 C15 C16 C17 -0.7(4) . . . . ?
C8 C7 C12 C11 -0.3(3) . . . . ?
C8 C9 C10 C11 -1.5(4) . . . . ?
C6 C1 C2 C3 0.7(3) . . . . ?
C2 C1 C6 C5 -1.6(3) . . . . ?
C2 C3 C4 C5 -0.5(4) . . . . ?
C3 C4 C5 C6 -0.4(4) . . . . ?
